data_2232448
loop_
_publ_author_name
'Zhi, Feng'
'Wang, Rong'
'Zhang, Yi'
'Wang, Qiang'
'Yang, Yi-Lin'

_publ_section_title
;
 4-Chloro-<i>N</i>'-(2-hydroxy-4-methoxybenzylidene)benzohydrazide
 methanol monosolvate
;
_journal_coeditor_code RZ2644
_journal_issue 11
_journal_name_full 'Acta Crystallographica Section E'
_journal_page_first o2825
_journal_paper_doi 10.1107/S1600536811039778
_journal_volume 67
_journal_year 2011
_chemical_formula_iupac 'C15 H13 Cl N2 O3, C H4 O'
_chemical_formula_moiety 'C15 H13 Cl N2 O3, C H4 O'
_chemical_formula_sum 'C16 H17 Cl N2 O4'
_chemical_formula_weight 336.77
_chemical_name_systematic
;
4-Chloro-<i>N</i>'-(2-hydroxy-4-methoxybenzylidene)benzohydrazide methanol
monosolvate
;
_space_group_IT_number 2
_symmetry_cell_setting triclinic
_symmetry_space_group_name_Hall '-P 1'
_symmetry_space_group_name_H-M 'P -1'
_atom_sites_solution_hydrogens geom
_atom_sites_solution_primary direct
_atom_sites_solution_secondary difmap
_audit_creation_method SHELXL-97
_cell_angle_alpha 100.371(2)
_cell_angle_beta 91.864(2)
_cell_angle_gamma 101.663(2)
_cell_formula_units_Z 2
_cell_length_a 6.570(2)
_cell_length_b 10.343(3)
_cell_length_c 12.707(3)
_cell_measurement_reflns_used 1241
_cell_measurement_temperature 298(2)
_cell_measurement_theta_max 24.5
_cell_measurement_theta_min 2.3
_cell_volume 829.7(4)
_computing_cell_refinement 'SAINT (Bruker, 2002)'
_computing_data_collection 'SMART (Bruker, 2002)'
_computing_data_reduction 'SAINT (Bruker, 2002)'
_computing_molecular_graphics 'SHELXTL (Sheldrick, 2008)'
_computing_publication_material 'SHELXTL (Sheldrick, 2008)'
_computing_structure_refinement 'SHELXL97 (Sheldrick, 2008)'
_computing_structure_solution 'SHELXS97 (Sheldrick, 2008)'
_diffrn_ambient_temperature 298(2)
_diffrn_measured_fraction_theta_full 0.983
_diffrn_measured_fraction_theta_max 0.983
_diffrn_measurement_device_type 'Bruker SMART 1000 CCD area-detector'
_diffrn_measurement_method \w
_diffrn_radiation_monochromator graphite
_diffrn_radiation_source 'fine-focus sealed tube'
_diffrn_radiation_type MoK\a
_diffrn_radiation_wavelength 0.71073
_diffrn_reflns_av_R_equivalents 0.0375
_diffrn_reflns_av_sigmaI/netI 0.0581
_diffrn_reflns_limit_h_max 7
_diffrn_reflns_limit_h_min -7
_diffrn_reflns_limit_k_max 12
_diffrn_reflns_limit_k_min -12
_diffrn_reflns_limit_l_max 13
_diffrn_reflns_limit_l_min -15
_diffrn_reflns_number 5945
_diffrn_reflns_theta_full 25.50
_diffrn_reflns_theta_max 25.50
_diffrn_reflns_theta_min 2.36
_exptl_absorpt_coefficient_mu 0.251
_exptl_absorpt_correction_T_max 0.9705
_exptl_absorpt_correction_T_min 0.9586
_exptl_absorpt_correction_type multi-scan
_exptl_absorpt_process_details '(SADABS; Sheldrick, 1996)'
_exptl_crystal_colour colorless
_exptl_crystal_density_diffrn 1.348
_exptl_crystal_density_method 'not measured'
_exptl_crystal_description block
_exptl_crystal_F_000 352
_exptl_crystal_size_max 0.17
_exptl_crystal_size_mid 0.13
_exptl_crystal_size_min 0.12
_refine_diff_density_max 0.227
_refine_diff_density_min -0.172
_refine_ls_extinction_method none
_refine_ls_goodness_of_fit_ref 1.013
_refine_ls_hydrogen_treatment mixed
_refine_ls_matrix_type full
_refine_ls_number_parameters 216
_refine_ls_number_reflns 3022
_refine_ls_number_restraints 1
_refine_ls_restrained_S_all 1.013
_refine_ls_R_factor_all 0.0966
_refine_ls_R_factor_gt 0.0511
_refine_ls_shift/su_max 0.000
_refine_ls_shift/su_mean 0.000
_refine_ls_structure_factor_coef Fsqd
_refine_ls_weighting_details 'calc w=1/[\s^2^(Fo^2^)+(0.0633P)^2^+0.0000P] where P=(Fo^2^+2Fc^2^)/3'
_refine_ls_weighting_scheme calc
_refine_ls_wR_factor_gt 0.1213
_refine_ls_wR_factor_ref 0.1438
_reflns_number_gt 1724
_reflns_number_total 3022
_reflns_threshold_expression I>2\s(I)
_cod_data_source_file rz2644.cif
_cod_data_source_block I
_cod_database_code 2232448
_cod_database_fobs_code 2232448

loop_
_symmetry_equiv_pos_as_xyz
'x, y, z'
'-x, -y, -z'

loop_
_atom_site_type_symbol
_atom_site_label
_atom_site_fract_x
_atom_site_fract_y
_atom_site_fract_z
_atom_site_U_iso_or_equiv
_atom_site_adp_type
_atom_site_calc_flag
_atom_site_refinement_flags
_atom_site_occupancy
_atom_site_symmetry_multiplicity
Cl Cl1 0.45941(17) 1.34163(8) 0.04723(7) 0.1057(4) Uani d . 1 1
N N1 0.6218(3) 0.69152(19) 0.29276(16) 0.0550(6) Uani d . 1 1
N N2 0.5628(3) 0.7970(2) 0.25424(18) 0.0544(6) Uani d D 1 1
O O1 0.8829(3) 0.55918(18) 0.37185(18) 0.0764(6) Uani d . 1 1
H H1 0.8513 0.6186 0.3438 0.115 Uiso calc R 1 1
O O2 0.8950(3) 0.91058(17) 0.25849(18) 0.0853(7) Uani d . 1 1
O O3 0.5767(3) 0.14043(16) 0.46539(16) 0.0715(6) Uani d . 1 1
O O4 0.1182(3) 0.72464(19) 0.20964(17) 0.0731(6) Uani d . 1 1
H H4 0.0462 0.7810 0.2227 0.110 Uiso calc R 1 1
C C1 0.5106(4) 0.4800(2) 0.34710(19) 0.0485(6) Uani d . 1 1
C C2 0.7089(4) 0.4662(2) 0.3793(2) 0.0506(6) Uani d . 1 1
C C3 0.7361(4) 0.3544(2) 0.42035(19) 0.0528(7) Uani d . 1 1
H H3 0.8687 0.3472 0.4431 0.063 Uiso calc R 1 1
C C4 0.5660(4) 0.2544(2) 0.4272(2) 0.0533(7) Uani d . 1 1
C C5 0.3685(4) 0.2649(3) 0.3942(2) 0.0652(8) Uani d . 1 1
H H5 0.2542 0.1964 0.3976 0.078 Uiso calc R 1 1
C C6 0.3423(4) 0.3768(3) 0.3565(2) 0.0634(8) Uani d . 1 1
H H6 0.2084 0.3845 0.3366 0.076 Uiso calc R 1 1
C C7 0.4739(4) 0.5964(2) 0.30752(19) 0.0538(7) Uani d . 1 1
H H7 0.3371 0.6024 0.2921 0.065 Uiso calc R 1 1
C C8 0.7072(4) 0.9011(2) 0.2375(2) 0.0565(7) Uani d . 1 1
C C9 0.6350(4) 1.0083(2) 0.1913(2) 0.0526(7) Uani d . 1 1
C C10 0.7810(5) 1.1221(3) 0.1836(2) 0.0669(8) Uani d . 1 1
H H10 0.9185 1.1298 0.2084 0.080 Uiso calc R 1 1
C C11 0.7275(5) 1.2247(3) 0.1399(2) 0.0759(9) Uani d . 1 1
H H11 0.8277 1.3008 0.1355 0.091 Uiso calc R 1 1
C C12 0.5255(5) 1.2130(3) 0.1031(2) 0.0680(8) Uani d . 1 1
C C13 0.3780(5) 1.1019(3) 0.1095(2) 0.0761(9) Uani d . 1 1
H H13 0.2408 1.0951 0.0846 0.091 Uiso calc R 1 1
C C14 0.4322(4) 0.9993(3) 0.1531(2) 0.0699(8) Uani d . 1 1
H H14 0.3311 0.9233 0.1567 0.084 Uiso calc R 1 1
C C15 0.7748(4) 0.1250(3) 0.5037(3) 0.0789(9) Uani d . 1 1
H H15A 0.8623 0.1154 0.4449 0.118 Uiso calc R 1 1
H H15B 0.7574 0.0465 0.5356 0.118 Uiso calc R 1 1
H H15C 0.8382 0.2028 0.5563 0.118 Uiso calc R 1 1
C C16 0.0297(6) 0.6290(4) 0.1191(3) 0.1093(12) Uani d . 1 1
H H16A 0.0040 0.6737 0.0616 0.164 Uiso calc R 1 1
H H16B -0.0994 0.5770 0.1358 0.164 Uiso calc R 1 1
H H16C 0.1236 0.5706 0.0978 0.164 Uiso calc R 1 1
H H2 0.4259(18) 0.792(3) 0.240(2) 0.085(10) Uiso d D 1 1

loop_
_atom_site_aniso_label
_atom_site_aniso_U_11
_atom_site_aniso_U_22
_atom_site_aniso_U_33
_atom_site_aniso_U_12
_atom_site_aniso_U_13
_atom_site_aniso_U_23
Cl1 0.1478(9) 0.0832(6) 0.1065(7) 0.0441(6) 0.0043(6) 0.0498(5)
N1 0.0538(13) 0.0482(12) 0.0692(14) 0.0191(11) -0.0014(11) 0.0188(10)
N2 0.0448(13) 0.0522(12) 0.0731(15) 0.0169(11) -0.0001(11) 0.0227(11)
O1 0.0478(11) 0.0667(12) 0.1210(17) -0.0033(9) -0.0109(11) 0.0546(11)
O2 0.0489(12) 0.0643(12) 0.148(2) 0.0151(10) -0.0058(12) 0.0321(12)
O3 0.0582(12) 0.0592(11) 0.1055(15) 0.0078(9) 0.0026(11) 0.0437(10)
O4 0.0475(11) 0.0716(12) 0.1049(16) 0.0173(9) -0.0006(11) 0.0252(11)
C1 0.0453(15) 0.0491(13) 0.0541(16) 0.0143(12) 0.0040(12) 0.0129(12)
C2 0.0464(16) 0.0455(13) 0.0609(16) 0.0059(12) 0.0044(12) 0.0169(12)
C3 0.0424(15) 0.0513(14) 0.0698(18) 0.0128(12) 0.0006(13) 0.0226(12)
C4 0.0535(17) 0.0463(14) 0.0641(17) 0.0096(13) 0.0067(13) 0.0217(12)
C5 0.0448(16) 0.0615(16) 0.093(2) 0.0056(13) 0.0075(15) 0.0307(15)
C6 0.0418(15) 0.0650(17) 0.089(2) 0.0121(13) 0.0052(14) 0.0290(15)
C7 0.0476(16) 0.0541(15) 0.0650(18) 0.0177(13) 0.0027(13) 0.0175(13)
C8 0.0472(17) 0.0488(15) 0.0755(19) 0.0152(13) 0.0041(14) 0.0113(13)
C9 0.0525(16) 0.0473(14) 0.0616(17) 0.0157(12) 0.0072(13) 0.0133(12)
C10 0.0622(18) 0.0604(17) 0.077(2) 0.0061(15) -0.0002(15) 0.0198(15)
C11 0.091(2) 0.0552(17) 0.081(2) 0.0040(16) 0.0001(18) 0.0276(15)
C12 0.096(3) 0.0573(17) 0.0602(18) 0.0267(17) 0.0105(17) 0.0236(14)
C13 0.0632(19) 0.080(2) 0.102(2) 0.0287(16) 0.0104(17) 0.0439(18)
C14 0.0574(19) 0.0624(17) 0.100(2) 0.0135(14) 0.0084(16) 0.0408(16)
C15 0.071(2) 0.0640(17) 0.110(2) 0.0128(16) -0.0042(18) 0.0434(17)
C16 0.090(3) 0.138(3) 0.095(3) 0.024(2) -0.001(2) 0.012(2)

loop_
_atom_type_symbol
_atom_type_description
_atom_type_scat_dispersion_real
_atom_type_scat_dispersion_imag
_atom_type_scat_source
C C 0.0033 0.0016 'International Tables Vol C Tables 4.2.6.8 and 6.1.1.4'
H H 0.0000 0.0000 'International Tables Vol C Tables 4.2.6.8 and 6.1.1.4'
N N 0.0061 0.0033 'International Tables Vol C Tables 4.2.6.8 and 6.1.1.4'
O O 0.0106 0.0060 'International Tables Vol C Tables 4.2.6.8 and 6.1.1.4'
Cl Cl 0.1484 0.1585 'International Tables Vol C Tables 4.2.6.8 and 6.1.1.4'

loop_
_geom_angle_atom_site_label_1
_geom_angle_atom_site_label_2
_geom_angle_atom_site_label_3
_geom_angle
C7 N1 N2 116.3(2)
C8 N2 N1 120.2(2)
C8 N2 H2 121.7(18)
N1 N2 H2 118.1(18)
C2 O1 H1 109.5
C4 O3 C15 118.4(2)
C16 O4 H4 109.5
C2 C1 C6 117.5(2)
C2 C1 C7 122.8(2)
C6 C1 C7 119.7(2)
O1 C2 C3 116.9(2)
O1 C2 C1 122.3(2)
C3 C2 C1 120.8(2)
C4 C3 C2 119.7(2)
C4 C3 H3 120.1
C2 C3 H3 120.1
O3 C4 C3 124.1(2)
O3 C4 C5 115.4(2)
C3 C4 C5 120.4(2)
C6 C5 C4 119.5(2)
C6 C5 H5 120.3
C4 C5 H5 120.3
C5 C6 C1 122.0(2)
C5 C6 H6 119.0
C1 C6 H6 119.0
N1 C7 C1 122.7(2)
N1 C7 H7 118.6
C1 C7 H7 118.6
O2 C8 N2 122.4(2)
O2 C8 C9 119.8(2)
N2 C8 C9 117.8(2)
C10 C9 C14 117.9(2)
C10 C9 C8 118.0(2)
C14 C9 C8 124.1(2)
C9 C10 C11 121.5(3)
C9 C10 H10 119.2
C11 C10 H10 119.2
C12 C11 C10 119.2(3)
C12 C11 H11 120.4
C10 C11 H11 120.4
C13 C12 C11 120.6(3)
C13 C12 Cl1 120.3(3)
C11 C12 Cl1 119.1(2)
C12 C13 C14 120.0(3)
C12 C13 H13 120.0
C14 C13 H13 120.0
C9 C14 C13 120.8(3)
C9 C14 H14 119.6
C13 C14 H14 119.6
O3 C15 H15A 109.5
O3 C15 H15B 109.5
H15A C15 H15B 109.5
O3 C15 H15C 109.5
H15A C15 H15C 109.5
H15B C15 H15C 109.5
O4 C16 H16A 109.5
O4 C16 H16B 109.5
H16A C16 H16B 109.5
O4 C16 H16C 109.5
H16A C16 H16C 109.5
H16B C16 H16C 109.5

loop_
_geom_bond_atom_site_label_1
_geom_bond_atom_site_label_2
_geom_bond_distance
Cl1 C12 1.736(3)
N1 C7 1.280(3)
N1 N2 1.390(3)
N2 C8 1.337(3)
N2 H2 0.901(10)
O1 C2 1.355(3)
O1 H1 0.8200
O2 C8 1.235(3)
O3 C4 1.366(3)
O3 C15 1.423(3)
O4 C16 1.398(3)
O4 H4 0.8200
C1 C2 1.395(3)
C1 C6 1.397(3)
C1 C7 1.445(3)
C2 C3 1.392(3)
C3 C4 1.378(3)
C3 H3 0.9300
C4 C5 1.382(4)
C5 C6 1.369(3)
C5 H5 0.9300
C6 H6 0.9300
C7 H7 0.9300
C8 C9 1.492(3)
C9 C10 1.380(3)
C9 C14 1.383(4)
C10 C11 1.382(4)
C10 H10 0.9300
C11 C12 1.367(4)
C11 H11 0.9300
C12 C13 1.362(4)
C13 C14 1.383(4)
C13 H13 0.9300
C14 H14 0.9300
C15 H15A 0.9600
C15 H15B 0.9600
C15 H15C 0.9600
C16 H16A 0.9600
C16 H16B 0.9600
C16 H16C 0.9600

loop_
_geom_hbond_atom_site_label_D
_geom_hbond_atom_site_label_H
_geom_hbond_atom_site_label_A
_geom_hbond_site_symmetry_A
_geom_hbond_distance_DH
_geom_hbond_distance_HA
_geom_hbond_distance_DA
_geom_hbond_angle_DHA
O4 H4 O2 1_455 0.82 1.83 2.646(3) 176.8
N2 H2 O4 . 0.901(10) 2.000(13) 2.876(3) 163(2)
O1 H1 N1 . 0.82 1.96 2.676(3) 145.5

loop_
_cod_related_entry_id
_cod_related_entry_database
_cod_related_entry_code
1 ChemSpider 30657159
